data_7207722
loop_
_publ_author_name
'Croitor, Lilia'
'Coropceanu, Eduard B.'
'Siminel, Anatolii V.'
'Kulikova, Olga'
'Zelentsov, Vyacheslav I.'
'Datsko, Tatiana'
'Fonari, Marina S.'

_publ_section_title
;
 1,2-Cyclohexanedionedioxime as a useful co-ligand for fabrication of
 one-dimensional Zn(ii) and Cd(ii) coordination polymers with
 wheel-and-axle topology and luminescent properties
;
_journal_issue 10
_journal_name_full CrystEngComm
_journal_page_first 3750
_journal_paper_doi 10.1039/c2ce00020b
_journal_volume 14
_journal_year 2012
_chemical_formula_moiety 'C14 H14 Cd N2 O5 S2'
_chemical_formula_sum 'C14 H14 Cd N2 O5 S2'
_chemical_formula_weight 466.79
_chemical_name_common
;
catena{(mu2-aqua)-bis((4-pyridylthio)acetate)-cadmium(II)}
;
_chemical_name_systematic
;
catena{(mu2-aqua)-bis((4-pyridylthio)acetate)-cadmium(II)}
;
_space_group_IT_number 15
_symmetry_cell_setting monoclinic
_symmetry_space_group_name_Hall '-C 2yc'
_symmetry_space_group_name_H-M 'C 1 2/c 1'
_atom_sites_solution_hydrogens geom
_atom_sites_solution_primary direct
_atom_sites_solution_secondary difmap
_audit_creation_method SHELXL-97
_cell_angle_alpha 90.00
_cell_angle_beta 133.85(2)
_cell_angle_gamma 90.00
_cell_formula_units_Z 4
_cell_length_a 21.709(3)
_cell_length_b 6.5930(3)
_cell_length_c 15.9532(19)
_cell_measurement_reflns_used 1438
_cell_measurement_temperature 293(2)
_cell_measurement_theta_max 28.6890
_cell_measurement_theta_min 3.3376
_cell_volume 1646.6(6)
_computing_cell_refinement
;
CrysAlisPro, Agilent Technologies,
Version 1.171.34.46 (release 25-11-2010 CrysAlis171 .NET)
(compiled Nov 25 2010,17:55:46)
;
_computing_data_collection
;
CrysAlisPro, Agilent Technologies,
Version 1.171.34.46 (release 25-11-2010 CrysAlis171 .NET)
(compiled Nov 25 2010,17:55:46)
;
_computing_data_reduction
;
CrysAlisPro, Agilent Technologies,
Version 1.171.34.46 (release 25-11-2010 CrysAlis171 .NET)
(compiled Nov 25 2010,17:55:46)
;
_computing_structure_refinement 'SHELXL-97 (Sheldrick, 1997)'
_computing_structure_solution 'SHELXS-97 (Sheldrick, 1990)'
_diffrn_ambient_temperature 293(2)
_diffrn_detector_area_resol_mean 15.9914
_diffrn_measured_fraction_theta_full 0.998
_diffrn_measured_fraction_theta_max 0.998
_diffrn_measurement_device_type 'Xcalibur, Eos'
_diffrn_measurement_method '\w scans'
_diffrn_radiation_monochromator graphite
_diffrn_radiation_source 'fine-focus sealed tube'
_diffrn_radiation_type MoK\a
_diffrn_radiation_wavelength 0.71073
_diffrn_reflns_av_R_equivalents 0.0188
_diffrn_reflns_av_sigmaI/netI 0.0288
_diffrn_reflns_limit_h_max 14
_diffrn_reflns_limit_h_min -27
_diffrn_reflns_limit_k_max 8
_diffrn_reflns_limit_k_min -4
_diffrn_reflns_limit_l_max 20
_diffrn_reflns_limit_l_min -19
_diffrn_reflns_number 3076
_diffrn_reflns_theta_full 26.50
_diffrn_reflns_theta_max 26.50
_diffrn_reflns_theta_min 3.34
_exptl_absorpt_coefficient_mu 1.607
_exptl_absorpt_correction_T_max 1.00000
_exptl_absorpt_correction_T_min 0.93891
_exptl_absorpt_correction_type multi-scan
_exptl_absorpt_process_details
;
CrysAlisPro, Agilent Technologies,
Version 1.171.34.46 (release 25-11-2010 CrysAlis171 .NET)
(compiled Nov 25 2010,17:55:46)
Empirical absorption correction using spherical harmonics,
implemented in SCALE3 ABSPACK scaling algorithm.
;
_exptl_crystal_colour yellow
_exptl_crystal_density_diffrn 1.883
_exptl_crystal_density_method 'not measured'
_exptl_crystal_description prism
_exptl_crystal_F_000 928
_exptl_crystal_size_max 0.25
_exptl_crystal_size_mid 0.22
_exptl_crystal_size_min 0.14
_refine_diff_density_max 0.304
_refine_diff_density_min -0.519
_refine_diff_density_rms 0.091
_refine_ls_extinction_method none
_refine_ls_goodness_of_fit_ref 1.096
_refine_ls_hydrogen_treatment mixed
_refine_ls_matrix_type full
_refine_ls_number_parameters 114
_refine_ls_number_reflns 1701
_refine_ls_number_restraints 0
_refine_ls_restrained_S_all 1.096
_refine_ls_R_factor_all 0.0251
_refine_ls_R_factor_gt 0.0228
_refine_ls_shift/su_max 0.001
_refine_ls_shift/su_mean 0.000
_refine_ls_structure_factor_coef Fsqd
_refine_ls_weighting_details 'calc w=1/[\s^2^(Fo^2^)+(0.0270P)^2^+0.1348P] where P=(Fo^2^+2Fc^2^)/3'
_refine_ls_weighting_scheme calc
_refine_ls_wR_factor_gt 0.0548
_refine_ls_wR_factor_ref 0.0558
_reflns_number_gt 1605
_reflns_number_total 1701
_reflns_threshold_expression >2sigma(I)
_cod_data_source_file c2ce00020b.txt
_cod_data_source_block 444
_cod_original_cell_volume 1646.6(3)
_cod_database_code 7207722

loop_
_symmetry_equiv_pos_as_xyz
'x, y, z'
'-x, y, -z+1/2'
'x+1/2, y+1/2, z'
'-x+1/2, y+1/2, -z+1/2'
'-x, -y, -z'
'x, -y, z-1/2'
'-x+1/2, -y+1/2, -z'
'x+1/2, -y+1/2, z-1/2'

loop_
_atom_site_label
_atom_site_type_symbol
_atom_site_fract_x
_atom_site_fract_y
_atom_site_fract_z
_atom_site_U_iso_or_equiv
_atom_site_adp_type
_atom_site_occupancy
_atom_site_symmetry_multiplicity
_atom_site_calc_flag
_atom_site_refinement_flags
Cd1 Cd 0.5000 0.54735(3) -0.2500 0.02497(9) Uani 1 2 d S
S1 S 0.61247(4) 0.01417(10) 0.08459(6) 0.03364(16) Uani 1 1 d .
O1 O 0.55884(11) 0.5536(2) -0.05610(15) 0.0340(4) Uani 1 1 d .
O2 O 0.53541(12) 0.2502(2) -0.12935(15) 0.0391(4) Uani 1 1 d .
N1 N 0.86227(12) -0.0322(3) 0.17591(17) 0.0296(4) Uani 1 1 d .
C1 C 0.55865(13) 0.3648(4) -0.04944(19) 0.0255(5) Uani 1 1 d .
C2 C 0.58541(14) 0.2780(3) 0.0595(2) 0.0288(5) Uani 1 1 d .
H2A H 0.5392 0.2988 0.0556 0.035 Uiso 1 1 calc R
H2B H 0.6344 0.3539 0.1258 0.035 Uiso 1 1 calc R
C3 C 0.70663(14) 0.0075(4) 0.1145(2) 0.0268(5) Uani 1 1 d .
C4 C 0.73754(15) -0.1807(4) 0.1193(2) 0.0317(5) Uani 1 1 d .
H4 H 0.7066 -0.2976 0.1020 0.038 Uiso 1 1 calc R
C5 C 0.81424(15) -0.1938(4) 0.1497(2) 0.0328(5) Uani 1 1 d .
H5 H 0.8337 -0.3215 0.1522 0.039 Uiso 1 1 calc R
C6 C 0.83122(16) 0.1464(4) 0.1690(3) 0.0446(7) Uani 1 1 d .
H6 H 0.8633 0.2609 0.1861 0.054 Uiso 1 1 calc R
C7 C 0.75533(16) 0.1753(4) 0.1385(3) 0.0417(7) Uani 1 1 d .
H7 H 0.7367 0.3055 0.1340 0.050 Uiso 1 1 calc R
O1W O 0.5000 0.8992(4) -0.2500 0.0439(7) Uani 1 2 d S
H1W H 0.491(2) 0.976(4) -0.297(3) 0.055(10) Uiso 1 1 d .

loop_
_atom_site_aniso_label
_atom_site_aniso_U_11
_atom_site_aniso_U_22
_atom_site_aniso_U_33
_atom_site_aniso_U_23
_atom_site_aniso_U_13
_atom_site_aniso_U_12
Cd1 0.02163(13) 0.02215(15) 0.03150(14) 0.000 0.01854(12) 0.000
S1 0.0275(3) 0.0286(3) 0.0497(4) 0.0075(3) 0.0286(3) 0.0033(2)
O1 0.0393(10) 0.0257(10) 0.0414(10) 0.0001(7) 0.0296(9) 0.0005(7)
O2 0.0509(11) 0.0304(10) 0.0327(9) -0.0051(7) 0.0278(9) 0.0003(8)
N1 0.0247(10) 0.0281(11) 0.0366(11) 0.0008(8) 0.0214(9) 0.0011(8)
C1 0.0171(10) 0.0274(12) 0.0304(12) -0.0029(10) 0.0158(9) 0.0009(9)
C2 0.0255(11) 0.0312(13) 0.0329(12) -0.0009(10) 0.0215(10) 0.0035(10)
C3 0.0204(10) 0.0303(12) 0.0267(11) 0.0030(9) 0.0153(9) 0.0026(9)
C4 0.0278(12) 0.0220(12) 0.0427(14) -0.0033(10) 0.0235(11) -0.0027(10)
C5 0.0297(12) 0.0277(13) 0.0393(13) -0.0048(10) 0.0233(11) 0.0002(10)
C6 0.0323(13) 0.0281(14) 0.073(2) 0.0007(13) 0.0365(14) -0.0031(11)
C7 0.0338(13) 0.0203(12) 0.0723(19) 0.0016(12) 0.0373(14) 0.0020(11)
O1W 0.0684(19) 0.0203(13) 0.0461(16) 0.000 0.0408(16) 0.000

loop_
_atom_type_symbol
_atom_type_description
_atom_type_scat_dispersion_real
_atom_type_scat_dispersion_imag
_atom_type_scat_source
C C 0.0033 0.0016 'International Tables Vol C Tables 4.2.6.8 and 6.1.1.4'
H H 0.0000 0.0000 'International Tables Vol C Tables 4.2.6.8 and 6.1.1.4'
N N 0.0061 0.0033 'International Tables Vol C Tables 4.2.6.8 and 6.1.1.4'
O O 0.0106 0.0060 'International Tables Vol C Tables 4.2.6.8 and 6.1.1.4'
S S 0.1246 0.1234 'International Tables Vol C Tables 4.2.6.8 and 6.1.1.4'
Cd Cd -0.8075 1.2024 'International Tables Vol C Tables 4.2.6.8 and 6.1.1.4'

loop_
_geom_angle_atom_site_label_1
_geom_angle_atom_site_label_2
_geom_angle_atom_site_label_3
_geom_angle
_geom_angle_site_symmetry_1
_geom_angle_site_symmetry_3
O1W Cd1 N1 92.45(5) . 8_455
O1W Cd1 N1 92.45(5) . 7_655
N1 Cd1 N1 175.11(10) 8_455 7_655
O1W Cd1 O1 89.02(4) . 2_654
N1 Cd1 O1 89.81(7) 8_455 2_654
N1 Cd1 O1 90.27(7) 7_655 2_654
O1W Cd1 O1 89.02(4) . .
N1 Cd1 O1 90.27(7) 8_455 .
N1 Cd1 O1 89.81(7) 7_655 .
O1 Cd1 O1 178.04(7) 2_654 .
O1W Cd1 O2 142.59(4) . 2_654
N1 Cd1 O2 88.49(7) 8_455 2_654
N1 Cd1 O2 87.63(7) 7_655 2_654
O1 Cd1 O2 53.57(5) 2_654 2_654
O1 Cd1 O2 128.39(5) . 2_654
O1W Cd1 O2 142.59(4) . .
N1 Cd1 O2 87.63(7) 8_455 .
N1 Cd1 O2 88.49(7) 7_655 .
O1 Cd1 O2 128.39(5) 2_654 .
O1 Cd1 O2 53.57(5) . .
O2 Cd1 O2 74.83(8) 2_654 .
C3 S1 C2 103.07(11) . .
C1 O1 Cd1 93.60(13) . .
C1 O2 Cd1 90.18(14) . .
C6 N1 C5 116.1(2) . .
C6 N1 Cd1 118.68(16) . 7_655
C5 N1 Cd1 124.84(16) . 7_655
O2 C1 O1 122.6(2) . .
O2 C1 C2 120.4(2) . .
O1 C1 C2 116.97(19) . .
C1 C2 S1 115.44(16) . .
C1 C2 H2A 108.4 . .
S1 C2 H2A 108.4 . .
C1 C2 H2B 108.4 . .
S1 C2 H2B 108.4 . .
H2A C2 H2B 107.5 . .
C4 C3 C7 116.8(2) . .
C4 C3 S1 117.84(19) . .
C7 C3 S1 125.30(19) . .
C5 C4 C3 119.8(2) . .
C5 C4 H4 120.1 . .
C3 C4 H4 120.1 . .
N1 C5 C4 123.4(2) . .
N1 C5 H5 118.3 . .
C4 C5 H5 118.3 . .
N1 C6 C7 124.8(2) . .
N1 C6 H6 117.6 . .
C7 C6 H6 117.6 . .
C6 C7 C3 119.1(2) . .
C6 C7 H7 120.5 . .
C3 C7 H7 120.5 . .
Cd1 O1W H1W 128(2) . .

loop_
_geom_bond_atom_site_label_1
_geom_bond_atom_site_label_2
_geom_bond_distance
_geom_bond_site_symmetry_2
Cd1 O1W 2.320(3) .
Cd1 N1 2.335(2) 8_455
Cd1 N1 2.335(2) 7_655
Cd1 O1 2.3930(19) 2_654
Cd1 O1 2.3930(19) .
Cd1 O2 2.4664(17) 2_654
Cd1 O2 2.4664(17) .
S1 C3 1.749(2) .
S1 C2 1.790(2) .
O1 C1 1.249(3) .
O2 C1 1.249(3) .
N1 C6 1.323(3) .
N1 C5 1.339(3) .
N1 Cd1 2.335(2) 7_655
C1 C2 1.513(3) .
C2 H2A 0.9700 .
C2 H2B 0.9700 .
C3 C4 1.387(3) .
C3 C7 1.388(3) .
C4 C5 1.377(3) .
C4 H4 0.9300 .
C5 H5 0.9300 .
C6 C7 1.370(4) .
C6 H6 0.9300 .
C7 H7 0.9300 .
O1W H1W 0.82(3) .

loop_
_geom_hbond_atom_site_label_D
_geom_hbond_atom_site_label_H
_geom_hbond_atom_site_label_A
_geom_hbond_distance_DH
_geom_hbond_distance_HA
_geom_hbond_distance_DA
_geom_hbond_angle_DHA
_geom_hbond_site_symmetry_A
O1W H1W O2 0.82(3) 2.01(3) 2.757(3) 153(3) 2_664
